data_8102424
loop_
_publ_author_name
'Hong Chen'
'Xiu-Ling Wu'
'Bo Hu'
'Bing Xiao'
'Ye Wu'
'Li Zhang'
'Si-Yuan Luo'
'Hong-Xue Xie'
'Da-Wei Meng'

_publ_section_title
;
 Crystal structure of
 cis-bis(2-methylimidazolyl)-bis(cis-cinnamato-O,O')cadmium(II),
 Cd(C9H7O2)2(C4H6N2)2
;
_journal_issue 2
_journal_name_full 'Zeitschrift f\"ur Kristallographie - New Crystal Structures'
_journal_page_first 215
_journal_volume 224
_journal_year 2009
_chemical_formula_sum 'C26 H26 Cd N4 O4'
_chemical_formula_weight 570.91
_space_group_IT_number 14
_symmetry_cell_setting monoclinic
_symmetry_space_group_name_Hall '-P 2ybc'
_symmetry_space_group_name_H-M 'P 1 21/c 1'
_atom_sites_solution_hydrogens geom
_atom_sites_solution_primary direct
_atom_sites_solution_secondary difmap
_audit_creation_method SHELXL-97
_cell_angle_alpha 90.00
_cell_angle_beta 99.6180(10)
_cell_angle_gamma 90.00
_cell_formula_units_Z 4
_cell_length_a 18.3178(14)
_cell_length_b 10.9019(8)
_cell_length_c 13.2580(10)
_cell_measurement_reflns_used 7571
_cell_measurement_temperature 298(2)
_cell_measurement_theta_max 23.80
_cell_measurement_theta_min 2.43
_cell_volume 2610.4(3)
_computing_cell_refinement 'Bruker SMART'
_computing_data_collection 'Bruker SMART'
_computing_data_reduction 'Bruker SAINT'
_computing_molecular_graphics 'Bruker SHELXTL'
_computing_publication_material 'Bruker SHELXTL'
_computing_structure_refinement 'SHELXL-97 (Sheldrick, 1997)'
_computing_structure_solution 'SHELXS-97 (Sheldrick, 1990)'
_diffrn_ambient_temperature 298(2)
_diffrn_measured_fraction_theta_full 0.996
_diffrn_measured_fraction_theta_max 0.996
_diffrn_measurement_device_type 'CCD area detector'
_diffrn_measurement_method 'phi and omega scans'
_diffrn_radiation_monochromator graphite
_diffrn_radiation_source 'fine-focus sealed tube'
_diffrn_radiation_type MoK\a
_diffrn_radiation_wavelength 0.71073
_diffrn_reflns_av_R_equivalents 0.0632
_diffrn_reflns_av_sigmaI/netI 0.0441
_diffrn_reflns_limit_h_max 22
_diffrn_reflns_limit_h_min -23
_diffrn_reflns_limit_k_max 13
_diffrn_reflns_limit_k_min -13
_diffrn_reflns_limit_l_max 16
_diffrn_reflns_limit_l_min -15
_diffrn_reflns_number 28908
_diffrn_reflns_theta_full 27.00
_diffrn_reflns_theta_max 27.00
_diffrn_reflns_theta_min 1.13
_exptl_absorpt_coefficient_mu 0.874
_exptl_absorpt_correction_T_max 0.9177
_exptl_absorpt_correction_T_min 0.8446
_exptl_absorpt_correction_type none
_exptl_crystal_colour colorless
_exptl_crystal_density_diffrn 1.453
_exptl_crystal_density_meas 0
_exptl_crystal_density_method 'not measured'
_exptl_crystal_description block
_exptl_crystal_F_000 1160
_exptl_crystal_size_max 0.20
_exptl_crystal_size_mid 0.10
_exptl_crystal_size_min 0.10
_refine_diff_density_max 0.576
_refine_diff_density_min -0.543
_refine_diff_density_rms 0.103
_refine_ls_extinction_method none
_refine_ls_goodness_of_fit_ref 0.952
_refine_ls_hydrogen_treatment mixed
_refine_ls_matrix_type full
_refine_ls_number_parameters 318
_refine_ls_number_reflns 5670
_refine_ls_number_restraints 0
_refine_ls_restrained_S_all 0.952
_refine_ls_R_factor_all 0.0539
_refine_ls_R_factor_gt 0.0367
_refine_ls_shift/su_max 0.000
_refine_ls_shift/su_mean 0.000
_refine_ls_structure_factor_coef Fsqd
_refine_ls_weighting_details 'calc w=1/[\s^2^(Fo^2^)+(0.0546P)^2^+0.0000P] where P=(Fo^2^+2Fc^2^)/3'
_refine_ls_weighting_scheme calc
_refine_ls_wR_factor_gt 0.0840
_refine_ls_wR_factor_ref 0.0981
_reflns_number_gt 4094
_reflns_number_total 5670
_reflns_threshold_expression >2sigma(I)
_cod_data_source_file 1267-2544.cff
_cod_data_source_block t
_cod_depositor_comments
;
The following automatic conversions were performed:
'_symmetry_cell_setting' value 'Monoclinic' changed to 'monoclinic'
according to '/home/saulius/struct/CIF-dictionaries/cif_core.dic'
dictionary named 'cif_core.dic' version 2.4.1 from 2010-06-29.

Automatic conversion script
Id: cif_fix_enum 1555 2011-01-17 13:19:09Z saulius 
;
_cod_original_sg_symbol_H-M P2(1)/c
_cod_database_code 8102424

loop_
_symmetry_equiv_pos_as_xyz
'x, y, z'
'-x, y+1/2, -z+1/2'
'-x, -y, -z'
'x, -y-1/2, z-1/2'

loop_
_atom_site_label
_atom_site_type_symbol
_atom_site_fract_x
_atom_site_fract_y
_atom_site_fract_z
_atom_site_U_iso_or_equiv
_atom_site_adp_type
_atom_site_occupancy
_atom_site_symmetry_multiplicity
_atom_site_calc_flag
_atom_site_refinement_flags
_atom_site_disorder_assembly
_atom_site_disorder_group
Cd1 Cd 0.313582(11) 0.507210(17) 0.333508(15) 0.04706(10) Uani 1 1 d . . .
C1 C 0.06066(16) 0.2859(4) -0.0206(3) 0.0719(10) Uani 1 1 d . . .
C2 C 0.0520(2) 0.1634(4) -0.0368(3) 0.0967(13) Uani 1 1 d . . .
H2 H 0.0755 0.1086 0.0118 0.116 Uiso 1 1 calc R . .
C3 C 0.0086(2) 0.1191(5) -0.1249(5) 0.1154(17) Uani 1 1 d . . .
H3 H 0.0041 0.0350 -0.1357 0.138 Uiso 1 1 calc R . .
C4 C -0.0272(2) 0.1977(6) -0.1953(4) 0.1179(19) Uani 1 1 d . . .
H4 H -0.0568 0.1674 -0.2539 0.142 Uiso 1 1 calc R . .
C5 C -0.0201(2) 0.3208(6) -0.1807(3) 0.1119(16) Uani 1 1 d . . .
H5 H -0.0446 0.3750 -0.2291 0.134 Uiso 1 1 calc R . .
C6 C 0.02414(19) 0.3650(4) -0.0923(3) 0.0883(12) Uani 1 1 d . . .
H6 H 0.0290 0.4492 -0.0818 0.106 Uiso 1 1 calc R . .
C7 C 0.11057(17) 0.3278(3) 0.0741(3) 0.0757(10) Uani 1 1 d . . .
H7 H 0.1205 0.2716 0.1274 0.091 Uiso 1 1 calc R . .
C8 C 0.14067(18) 0.4322(4) 0.0889(3) 0.0731(9) Uani 1 1 d . . .
H8 H 0.1266 0.4931 0.0404 0.088 Uiso 1 1 calc R . .
C9 C 0.19754(17) 0.4634(3) 0.1799(3) 0.0597(8) Uani 1 1 d . . .
C10 C 0.64068(17) 0.4845(2) 0.2111(2) 0.0486(7) Uani 1 1 d . . .
C11 C 0.68863(18) 0.3851(3) 0.2304(2) 0.0599(8) Uani 1 1 d . . .
H11 H 0.6702 0.3098 0.2474 0.072 Uiso 1 1 calc R . .
C12 C 0.76253(18) 0.3957(3) 0.2248(3) 0.0705(9) Uani 1 1 d . . .
H12 H 0.7936 0.3283 0.2390 0.085 Uiso 1 1 calc R . .
C13 C 0.7905(2) 0.5049(3) 0.1985(3) 0.0715(10) Uani 1 1 d . . .
H13 H 0.8405 0.5116 0.1943 0.086 Uiso 1 1 calc R . .
C14 C 0.7448(2) 0.6049(3) 0.1781(3) 0.0753(10) Uani 1 1 d . . .
H14 H 0.7639 0.6794 0.1605 0.090 Uiso 1 1 calc R . .
C15 C 0.67030(18) 0.5948(3) 0.1839(3) 0.0652(9) Uani 1 1 d . . .
H15 H 0.6396 0.6627 0.1693 0.078 Uiso 1 1 calc R . .
C16 C 0.56282(16) 0.4691(3) 0.2218(2) 0.0510(7) Uani 1 1 d . . .
H16 H 0.5466 0.3890 0.2281 0.061 Uiso 1 1 calc R . .
C17 C 0.51308(16) 0.5568(3) 0.2236(2) 0.0545(7) Uani 1 1 d . . .
H17 H 0.5258 0.6369 0.2095 0.065 Uiso 1 1 calc R . .
C18 C 0.43761(16) 0.5327(3) 0.2471(2) 0.0481(7) Uani 1 1 d . . .
C19 C 0.34735(18) 0.3200(3) 0.5253(2) 0.0600(8) Uani 1 1 d . . .
C20 C 0.4623(2) 0.2621(4) 0.5339(3) 0.0801(10) Uani 1 1 d . . .
H20 H 0.5072 0.2218 0.5535 0.096 Uiso 1 1 calc R . .
C21 C 0.44740(17) 0.3457(3) 0.4628(3) 0.0680(9) Uani 1 1 d . . .
H21 H 0.4807 0.3756 0.4230 0.082 Uiso 1 1 calc R . .
C22 C 0.27125(19) 0.3310(4) 0.5484(3) 0.0864(11) Uani 1 1 d . . .
H22A H 0.2614 0.4151 0.5629 0.130 Uiso 1 1 calc R . .
H22B H 0.2667 0.2812 0.6067 0.130 Uiso 1 1 calc R . .
H22C H 0.2364 0.3038 0.4905 0.130 Uiso 1 1 calc R . .
C23 C 0.27188(16) 0.7140(3) 0.4915(2) 0.0528(7) Uani 1 1 d . . .
C24 C 0.17410(17) 0.6201(3) 0.4202(3) 0.0648(8) Uani 1 1 d . . .
H24 H 0.1429 0.5661 0.3791 0.078 Uiso 1 1 calc R . .
C25 C 0.15237(18) 0.7020(3) 0.4836(3) 0.0718(9) Uani 1 1 d . . .
H25 H 0.1042 0.7158 0.4946 0.086 Uiso 1 1 calc R . .
C26 C 0.34978(18) 0.7561(4) 0.5226(3) 0.0829(11) Uani 1 1 d . . .
H26A H 0.3789 0.6908 0.5573 0.124 Uiso 1 1 calc R . .
H26B H 0.3509 0.8253 0.5676 0.124 Uiso 1 1 calc R . .
H26C H 0.3698 0.7794 0.4629 0.124 Uiso 1 1 calc R . .
N1 N 0.37319(14) 0.3838(2) 0.45567(19) 0.0590(6) Uani 1 1 d . . .
N2 N 0.39770(16) 0.2453(2) 0.5746(2) 0.0702(8) Uani 1 1 d . . .
H2A H 0.3917 0.1954 0.6228 0.084 Uiso 1 1 calc R . .
N3 N 0.24962(12) 0.6272(2) 0.42473(18) 0.0534(6) Uani 1 1 d . . .
N4 N 0.21426(14) 0.7612(2) 0.52876(19) 0.0650(7) Uani 1 1 d . . .
H4A H 0.2162 0.8188 0.5734 0.078 Uiso 1 1 calc R . .
O1 O 0.21365(12) 0.3914(2) 0.25384(19) 0.0748(6) Uani 1 1 d . . .
O2 O 0.22872(13) 0.5646(2) 0.17757(17) 0.0726(6) Uani 1 1 d . . .
O3 O 0.40715(11) 0.61962(18) 0.28779(16) 0.0578(5) Uani 1 1 d . . .
O4 O 0.40802(11) 0.42992(19) 0.23239(15) 0.0582(5) Uani 1 1 d . . .

loop_
_atom_site_aniso_label
_atom_site_aniso_U_11
_atom_site_aniso_U_22
_atom_site_aniso_U_33
_atom_site_aniso_U_23
_atom_site_aniso_U_13
_atom_site_aniso_U_12
Cd1 0.04843(15) 0.04983(14) 0.04232(15) 0.00205(9) 0.00583(9) 0.00223(9)
C1 0.0371(17) 0.093(3) 0.082(3) -0.024(2) 0.0000(16) 0.0039(16)
C2 0.069(2) 0.096(3) 0.120(4) -0.031(3) 0.000(2) 0.012(2)
C3 0.074(3) 0.114(4) 0.152(5) -0.064(4) 0.002(3) -0.004(3)
C4 0.068(3) 0.172(5) 0.110(4) -0.063(4) 0.003(3) -0.024(3)
C5 0.082(3) 0.156(5) 0.087(3) -0.002(3) -0.015(2) -0.016(3)
C6 0.062(2) 0.102(3) 0.096(3) -0.015(3) -0.001(2) -0.010(2)
C7 0.055(2) 0.074(2) 0.098(3) -0.008(2) 0.0144(18) 0.0092(17)
C8 0.061(2) 0.075(2) 0.081(3) -0.004(2) 0.0051(18) 0.0039(18)
C9 0.0481(18) 0.073(2) 0.055(2) -0.0084(17) 0.0004(15) 0.0105(15)
C10 0.0526(17) 0.0482(15) 0.0456(17) -0.0026(12) 0.0098(13) -0.0023(12)
C11 0.068(2) 0.0440(15) 0.069(2) -0.0011(15) 0.0156(16) -0.0018(14)
C12 0.057(2) 0.063(2) 0.095(3) 0.0006(18) 0.0192(18) 0.0093(16)
C13 0.052(2) 0.079(2) 0.086(3) 0.0008(19) 0.0220(19) -0.0018(16)
C14 0.073(2) 0.065(2) 0.093(3) 0.0117(19) 0.030(2) -0.0118(18)
C15 0.064(2) 0.0555(18) 0.078(2) 0.0121(16) 0.0168(17) 0.0059(15)
C16 0.0575(18) 0.0501(15) 0.0458(18) -0.0038(13) 0.0099(14) -0.0046(13)
C17 0.0615(19) 0.0508(16) 0.0535(19) 0.0025(14) 0.0161(15) -0.0027(14)
C18 0.0518(17) 0.0562(16) 0.0355(16) 0.0010(13) 0.0046(12) 0.0028(13)
C19 0.071(2) 0.0614(18) 0.0465(18) 0.0018(15) 0.0059(15) -0.0133(16)
C20 0.062(2) 0.092(3) 0.084(3) 0.022(2) 0.006(2) 0.0083(19)
C21 0.0507(19) 0.088(2) 0.064(2) 0.0167(19) 0.0071(15) -0.0042(16)
C22 0.067(2) 0.115(3) 0.083(3) 0.005(2) 0.029(2) -0.012(2)
C23 0.0520(18) 0.0625(18) 0.0439(17) -0.0033(14) 0.0080(13) 0.0020(14)
C24 0.0495(18) 0.078(2) 0.067(2) -0.0069(18) 0.0083(16) -0.0066(15)
C25 0.0481(19) 0.097(3) 0.072(2) -0.007(2) 0.0150(17) 0.0076(17)
C26 0.061(2) 0.123(3) 0.064(2) -0.027(2) 0.0099(18) -0.013(2)
N1 0.0665(17) 0.0579(15) 0.0511(16) 0.0093(12) 0.0054(12) -0.0031(12)
N2 0.083(2) 0.0697(17) 0.0540(17) 0.0214(14) -0.0004(15) -0.0071(15)
N3 0.0489(14) 0.0617(14) 0.0502(15) -0.0047(12) 0.0099(11) 0.0018(11)
N4 0.0650(17) 0.0759(17) 0.0541(16) -0.0137(13) 0.0099(13) 0.0108(14)
O1 0.0763(15) 0.0576(13) 0.0828(17) 0.0052(12) -0.0089(12) -0.0084(11)
O2 0.0746(16) 0.0807(16) 0.0576(15) 0.0125(12) -0.0033(11) -0.0117(13)
O3 0.0543(12) 0.0538(11) 0.0671(14) -0.0026(10) 0.0154(10) 0.0030(9)
O4 0.0619(13) 0.0585(12) 0.0570(13) -0.0145(10) 0.0181(10) -0.0096(10)

loop_
_atom_type_symbol
_atom_type_description
_atom_type_scat_dispersion_real
_atom_type_scat_dispersion_imag
_atom_type_scat_source
C C 0.0033 0.0016 'International Tables Vol C Tables 4.2.6.8 and 6.1.1.4'
H H 0.0000 0.0000 'International Tables Vol C Tables 4.2.6.8 and 6.1.1.4'
N N 0.0061 0.0033 'International Tables Vol C Tables 4.2.6.8 and 6.1.1.4'
O O 0.0106 0.0060 'International Tables Vol C Tables 4.2.6.8 and 6.1.1.4'
Cd Cd -0.8075 1.2024 'International Tables Vol C Tables 4.2.6.8 and 6.1.1.4'

loop_
_geom_angle_atom_site_label_1
_geom_angle_atom_site_label_2
_geom_angle_atom_site_label_3
_geom_angle
_geom_angle_site_symmetry_1
_geom_angle_site_symmetry_3
_geom_angle_publ_flag
N3 Cd1 N1 101.28(9) . . ?
N3 Cd1 O3 108.37(8) . . ?
N1 Cd1 O3 102.61(8) . . ?
N3 Cd1 O1 96.85(9) . . ?
N1 Cd1 O1 104.68(9) . . ?
O3 Cd1 O1 138.03(8) . . ?
N3 Cd1 O2 89.49(9) . . ?
N1 Cd1 O2 157.74(9) . . ?
O3 Cd1 O2 92.16(7) . . ?
O1 Cd1 O2 54.25(8) . . ?
N3 Cd1 O4 162.83(8) . . ?
N1 Cd1 O4 83.59(8) . . ?
O3 Cd1 O4 54.48(7) . . ?
O1 Cd1 O4 97.80(8) . . ?
O2 Cd1 O4 91.82(8) . . ?
N3 Cd1 C18 135.67(9) . . ?
N1 Cd1 C18 91.46(9) . . ?
O3 Cd1 C18 27.46(7) . . ?
O1 Cd1 C18 120.84(9) . . ?
O2 Cd1 C18 94.31(8) . . ?
O4 Cd1 C18 27.16(7) . . ?
N3 Cd1 C9 95.30(9) . . ?
N1 Cd1 C9 131.18(10) . . ?
O3 Cd1 C9 115.08(9) . . ?
O1 Cd1 C9 27.22(9) . . ?
O2 Cd1 C9 27.14(10) . . ?
O4 Cd1 C9 93.63(8) . . ?
C18 Cd1 C9 107.73(9) . . ?
C2 C1 C6 118.6(4) . . ?
C2 C1 C7 118.1(4) . . ?
C6 C1 C7 123.3(4) . . ?
C1 C2 C3 120.8(4) . . ?
C1 C2 H2 119.6 . . ?
C3 C2 H2 119.6 . . ?
C4 C3 C2 120.3(5) . . ?
C4 C3 H3 119.8 . . ?
C2 C3 H3 119.8 . . ?
C3 C4 C5 120.2(5) . . ?
C3 C4 H4 119.9 . . ?
C5 C4 H4 119.9 . . ?
C4 C5 C6 119.3(5) . . ?
C4 C5 H5 120.3 . . ?
C6 C5 H5 120.3 . . ?
C1 C6 C5 120.8(4) . . ?
C1 C6 H6 119.6 . . ?
C5 C6 H6 119.6 . . ?
C8 C7 C1 126.4(4) . . ?
C8 C7 H7 116.8 . . ?
C1 C7 H7 116.8 . . ?
C7 C8 C9 123.8(4) . . ?
C7 C8 H8 118.1 . . ?
C9 C8 H8 118.1 . . ?
O2 C9 O1 121.8(3) . . ?
O2 C9 C8 116.2(3) . . ?
O1 C9 C8 122.0(3) . . ?
O2 C9 Cd1 63.91(15) . . ?
O1 C9 Cd1 58.23(16) . . ?
C8 C9 Cd1 173.0(2) . . ?
C11 C10 C15 117.3(3) . . ?
C11 C10 C16 119.2(3) . . ?
C15 C10 C16 123.5(3) . . ?
C12 C11 C10 121.5(3) . . ?
C12 C11 H11 119.2 . . ?
C10 C11 H11 119.2 . . ?
C13 C12 C11 120.2(3) . . ?
C13 C12 H12 119.9 . . ?
C11 C12 H12 119.9 . . ?
C12 C13 C14 120.0(3) . . ?
C12 C13 H13 120.0 . . ?
C14 C13 H13 120.0 . . ?
C13 C14 C15 120.0(3) . . ?
C13 C14 H14 120.0 . . ?
C15 C14 H14 120.0 . . ?
C14 C15 C10 120.9(3) . . ?
C14 C15 H15 119.5 . . ?
C10 C15 H15 119.5 . . ?
C17 C16 C10 127.1(3) . . ?
C17 C16 H16 116.5 . . ?
C10 C16 H16 116.5 . . ?
C16 C17 C18 122.8(3) . . ?
C16 C17 H17 118.6 . . ?
C18 C17 H17 118.6 . . ?
O4 C18 O3 121.9(3) . . ?
O4 C18 C17 121.3(3) . . ?
O3 C18 C17 116.6(3) . . ?
O4 C18 Cd1 66.57(15) . . ?
O3 C18 Cd1 55.87(14) . . ?
C17 C18 Cd1 166.9(2) . . ?
N1 C19 N2 111.9(3) . . ?
N1 C19 C22 124.6(3) . . ?
N2 C19 C22 123.5(3) . . ?
C21 C20 N2 106.4(3) . . ?
C21 C20 H20 126.8 . . ?
N2 C20 H20 126.8 . . ?
C20 C21 N1 109.7(3) . . ?
C20 C21 H21 125.1 . . ?
N1 C21 H21 125.1 . . ?
C19 C22 H22A 109.5 . . ?
C19 C22 H22B 109.5 . . ?
H22A C22 H22B 109.5 . . ?
C19 C22 H22C 109.5 . . ?
H22A C22 H22C 109.5 . . ?
H22B C22 H22C 109.5 . . ?
N3 C23 N4 110.5(3) . . ?
N3 C23 C26 125.7(3) . . ?
N4 C23 C26 123.8(3) . . ?
C25 C24 N3 109.8(3) . . ?
C25 C24 H24 125.1 . . ?
N3 C24 H24 125.1 . . ?
C24 C25 N4 106.4(3) . . ?
C24 C25 H25 126.8 . . ?
N4 C25 H25 126.8 . . ?
C23 C26 H26A 109.5 . . ?
C23 C26 H26B 109.5 . . ?
H26A C26 H26B 109.5 . . ?
C23 C26 H26C 109.5 . . ?
H26A C26 H26C 109.5 . . ?
H26B C26 H26C 109.5 . . ?
C19 N1 C21 104.8(3) . . ?
C19 N1 Cd1 129.7(2) . . ?
C21 N1 Cd1 124.9(2) . . ?
C19 N2 C20 107.2(3) . . ?
C19 N2 H2A 126.4 . . ?
C20 N2 H2A 126.4 . . ?
C23 N3 C24 105.5(2) . . ?
C23 N3 Cd1 130.78(19) . . ?
C24 N3 Cd1 123.8(2) . . ?
C23 N4 C25 107.9(3) . . ?
C23 N4 H4A 126.1 . . ?
C25 N4 H4A 126.1 . . ?
C9 O1 Cd1 94.55(19) . . ?
C9 O2 Cd1 88.95(19) . . ?
C18 O3 Cd1 96.67(17) . . ?
C18 O4 Cd1 86.27(16) . . ?

loop_
_geom_bond_atom_site_label_1
_geom_bond_atom_site_label_2
_geom_bond_distance
_geom_bond_site_symmetry_2
_geom_bond_publ_flag
Cd1 N3 2.241(2) . ?
Cd1 N1 2.243(2) . ?
Cd1 O3 2.2703(19) . ?
Cd1 O1 2.327(2) . ?
Cd1 O2 2.451(2) . ?
Cd1 O4 2.5049(19) . ?
Cd1 C18 2.724(3) . ?
Cd1 C9 2.729(3) . ?
C1 C2 1.358(5) . ?
C1 C6 1.372(5) . ?
C1 C7 1.496(5) . ?
C2 C3 1.384(6) . ?
C2 H2 0.9300 . ?
C3 C4 1.354(7) . ?
C3 H3 0.9300 . ?
C4 C5 1.359(7) . ?
C4 H4 0.9300 . ?
C5 C6 1.395(6) . ?
C5 H5 0.9300 . ?
C6 H6 0.9300 . ?
C7 C8 1.266(5) . ?
C7 H7 0.9300 . ?
C8 C9 1.496(4) . ?
C8 H8 0.9300 . ?
C9 O2 1.245(4) . ?
C9 O1 1.252(4) . ?
C10 C11 1.391(4) . ?
C10 C15 1.392(4) . ?
C10 C16 1.466(4) . ?
C11 C12 1.373(4) . ?
C11 H11 0.9300 . ?
C12 C13 1.363(4) . ?
C12 H12 0.9300 . ?
C13 C14 1.373(5) . ?
C13 H13 0.9300 . ?
C14 C15 1.384(4) . ?
C14 H14 0.9300 . ?
C15 H15 0.9300 . ?
C16 C17 1.324(4) . ?
C16 H16 0.9300 . ?
C17 C18 1.490(4) . ?
C17 H17 0.9300 . ?
C18 O4 1.246(3) . ?
C18 O3 1.265(3) . ?
C19 N1 1.306(4) . ?
C19 N2 1.320(4) . ?
C19 C22 1.481(4) . ?
C20 C21 1.307(4) . ?
C20 N2 1.392(4) . ?
C20 H20 0.9300 . ?
C21 N1 1.410(4) . ?
C21 H21 0.9300 . ?
C22 H22A 0.9600 . ?
C22 H22B 0.9600 . ?
C22 H22C 0.9600 . ?
C23 N3 1.314(3) . ?
C23 N4 1.340(4) . ?
C23 C26 1.490(4) . ?
C24 C25 1.332(4) . ?
C24 N3 1.377(4) . ?
C24 H24 0.9300 . ?
C25 N4 1.354(4) . ?
C25 H25 0.9300 . ?
C26 H26A 0.9600 . ?
C26 H26B 0.9600 . ?
C26 H26C 0.9600 . ?
N2 H2A 0.8600 . ?
N4 H4A 0.8600 . ?

loop_
_geom_hbond_atom_site_label_D
_geom_hbond_atom_site_label_H
_geom_hbond_atom_site_label_A
_geom_hbond_distance_DH
_geom_hbond_distance_HA
_geom_hbond_distance_DA
_geom_hbond_angle_DHA
_geom_hbond_site_symmetry_A
N4 H4A O2 0.86 1.86 2.720(3) 174.2 4_576
N2 H2A O4 0.86 1.98 2.816(3) 163.6 4_566
C11 H11 O3 0.93 2.51 3.373(4) 154.2 2_645
C14 H14 O1 0.93 2.58 3.304(4) 135.4 2_655

loop_
_geom_torsion_atom_site_label_1
_geom_torsion_atom_site_label_2
_geom_torsion_atom_site_label_3
_geom_torsion_atom_site_label_4
_geom_torsion
_geom_torsion_site_symmetry_1
_geom_torsion_site_symmetry_2
_geom_torsion_site_symmetry_3
_geom_torsion_site_symmetry_4
_geom_torsion_publ_flag
C6 C1 C2 C3 1.5(6) . . . . ?
C7 C1 C2 C3 -177.7(4) . . . . ?
C1 C2 C3 C4 -1.5(7) . . . . ?
C2 C3 C4 C5 0.8(8) . . . . ?
C3 C4 C5 C6 -0.2(8) . . . . ?
C2 C1 C6 C5 -0.9(6) . . . . ?
C7 C1 C6 C5 178.2(3) . . . . ?
C4 C5 C6 C1 0.3(7) . . . . ?
C2 C1 C7 C8 159.7(4) . . . . ?
C6 C1 C7 C8 -19.4(6) . . . . ?
C1 C7 C8 C9 -171.9(3) . . . . ?
C7 C8 C9 O2 171.3(3) . . . . ?
C7 C8 C9 O1 -7.8(5) . . . . ?
C7 C8 C9 Cd1 82(2) . . . . ?
N3 Cd1 C9 O2 78.4(2) . . . . ?
N1 Cd1 C9 O2 -171.57(18) . . . . ?
O3 Cd1 C9 O2 -34.7(2) . . . . ?
O1 Cd1 C9 O2 173.1(3) . . . . ?
O4 Cd1 C9 O2 -86.9(2) . . . . ?
C18 Cd1 C9 O2 -63.2(2) . . . . ?
N3 Cd1 C9 O1 -94.7(2) . . . . ?
N1 Cd1 C9 O1 15.4(2) . . . . ?
O3 Cd1 C9 O1 152.20(18) . . . . ?
O2 Cd1 C9 O1 -173.1(3) . . . . ?
O4 Cd1 C9 O1 100.01(19) . . . . ?
C18 Cd1 C9 O1 123.71(19) . . . . ?
N3 Cd1 C9 C8 171(2) . . . . ?
N1 Cd1 C9 C8 -79(2) . . . . ?
O3 Cd1 C9 C8 58(2) . . . . ?
O1 Cd1 C9 C8 -94(2) . . . . ?
O2 Cd1 C9 C8 93(2) . . . . ?
O4 Cd1 C9 C8 6(2) . . . . ?
C18 Cd1 C9 C8 30(2) . . . . ?
C15 C10 C11 C12 1.3(5) . . . . ?
C16 C10 C11 C12 -177.8(3) . . . . ?
C10 C11 C12 C13 -1.0(5) . . . . ?
C11 C12 C13 C14 0.5(6) . . . . ?
C12 C13 C14 C15 -0.3(6) . . . . ?
C13 C14 C15 C10 0.7(6) . . . . ?
C11 C10 C15 C14 -1.1(5) . . . . ?
C16 C10 C15 C14 177.9(3) . . . . ?
C11 C10 C16 C17 167.7(3) . . . . ?
C15 C10 C16 C17 -11.3(5) . . . . ?
C10 C16 C17 C18 -172.6(3) . . . . ?
C16 C17 C18 O4 -24.8(4) . . . . ?
C16 C17 C18 O3 151.4(3) . . . . ?
C16 C17 C18 Cd1 99.3(9) . . . . ?
N3 Cd1 C18 O4 -179.27(14) . . . . ?
N1 Cd1 C18 O4 72.90(17) . . . . ?
O3 Cd1 C18 O4 -172.0(3) . . . . ?
O1 Cd1 C18 O4 -35.18(19) . . . . ?
O2 Cd1 C18 O4 -85.59(17) . . . . ?
C9 Cd1 C18 O4 -61.49(18) . . . . ?
N3 Cd1 C18 O3 -7.3(2) . . . . ?
N1 Cd1 C18 O3 -115.12(17) . . . . ?
O1 Cd1 C18 O3 136.79(16) . . . . ?
O2 Cd1 C18 O3 86.39(17) . . . . ?
O4 Cd1 C18 O3 172.0(3) . . . . ?
C9 Cd1 C18 O3 110.49(18) . . . . ?
N3 Cd1 C18 C17 51.1(10) . . . . ?
N1 Cd1 C18 C17 -56.7(9) . . . . ?
O3 Cd1 C18 C17 58.4(9) . . . . ?
O1 Cd1 C18 C17 -164.8(9) . . . . ?
O2 Cd1 C18 C17 144.8(9) . . . . ?
O4 Cd1 C18 C17 -129.6(10) . . . . ?
C9 Cd1 C18 C17 168.9(9) . . . . ?
N2 C20 C21 N1 -0.4(4) . . . . ?
N3 C24 C25 N4 -0.2(4) . . . . ?
N2 C19 N1 C21 -0.5(4) . . . . ?
C22 C19 N1 C21 178.4(3) . . . . ?
N2 C19 N1 Cd1 171.2(2) . . . . ?
C22 C19 N1 Cd1 -9.9(5) . . . . ?
C20 C21 N1 C19 0.5(4) . . . . ?
C20 C21 N1 Cd1 -171.7(2) . . . . ?
N3 Cd1 N1 C19 50.5(3) . . . . ?
O3 Cd1 N1 C19 162.5(3) . . . . ?
O1 Cd1 N1 C19 -49.7(3) . . . . ?
O2 Cd1 N1 C19 -67.1(4) . . . . ?
O4 Cd1 N1 C19 -146.1(3) . . . . ?
C18 Cd1 N1 C19 -172.2(3) . . . . ?
C9 Cd1 N1 C19 -56.9(3) . . . . ?
N3 Cd1 N1 C21 -139.3(2) . . . . ?
O3 Cd1 N1 C21 -27.3(3) . . . . ?
O1 Cd1 N1 C21 120.5(2) . . . . ?
O2 Cd1 N1 C21 103.1(3) . . . . ?
O4 Cd1 N1 C21 24.0(2) . . . . ?
C18 Cd1 N1 C21 -2.0(2) . . . . ?
C9 Cd1 N1 C21 113.3(2) . . . . ?
N1 C19 N2 C20 0.3(4) . . . . ?
C22 C19 N2 C20 -178.6(3) . . . . ?
C21 C20 N2 C19 0.0(4) . . . . ?
N4 C23 N3 C24 0.0(3) . . . . ?
C26 C23 N3 C24 -179.8(3) . . . . ?
N4 C23 N3 Cd1 -179.21(19) . . . . ?
C26 C23 N3 Cd1 0.9(5) . . . . ?
C25 C24 N3 C23 0.1(4) . . . . ?
C25 C24 N3 Cd1 179.4(2) . . . . ?
N1 Cd1 N3 C23 71.0(3) . . . . ?
O3 Cd1 N3 C23 -36.5(3) . . . . ?
O1 Cd1 N3 C23 177.6(3) . . . . ?
O2 Cd1 N3 C23 -128.6(3) . . . . ?
O4 Cd1 N3 C23 -34.0(4) . . . . ?
C18 Cd1 N3 C23 -32.9(3) . . . . ?
C9 Cd1 N3 C23 -155.1(3) . . . . ?
N1 Cd1 N3 C24 -108.1(2) . . . . ?
O3 Cd1 N3 C24 144.4(2) . . . . ?
O1 Cd1 N3 C24 -1.6(2) . . . . ?
O2 Cd1 N3 C24 52.3(2) . . . . ?
O4 Cd1 N3 C24 146.8(3) . . . . ?
C18 Cd1 N3 C24 148.0(2) . . . . ?
C9 Cd1 N3 C24 25.8(2) . . . . ?
N3 C23 N4 C25 -0.1(4) . . . . ?
C26 C23 N4 C25 179.7(3) . . . . ?
C24 C25 N4 C23 0.2(4) . . . . ?
O2 C9 O1 Cd1 -7.3(3) . . . . ?
C8 C9 O1 Cd1 171.8(3) . . . . ?
N3 Cd1 O1 C9 88.3(2) . . . . ?
N1 Cd1 O1 C9 -168.11(19) . . . . ?
O3 Cd1 O1 C9 -39.2(2) . . . . ?
O2 Cd1 O1 C9 3.88(18) . . . . ?
O4 Cd1 O1 C9 -82.7(2) . . . . ?
C18 Cd1 O1 C9 -67.3(2) . . . . ?
O1 C9 O2 Cd1 6.9(3) . . . . ?
C8 C9 O2 Cd1 -172.2(3) . . . . ?
N3 Cd1 O2 C9 -102.7(2) . . . . ?
N1 Cd1 O2 C9 16.9(3) . . . . ?
O3 Cd1 O2 C9 148.9(2) . . . . ?
O1 Cd1 O2 C9 -3.89(18) . . . . ?
O4 Cd1 O2 C9 94.4(2) . . . . ?
C18 Cd1 O2 C9 121.5(2) . . . . ?
O4 C18 O3 Cd1 8.7(3) . . . . ?
C17 C18 O3 Cd1 -167.5(2) . . . . ?
N3 Cd1 O3 C18 174.63(16) . . . . ?
N1 Cd1 O3 C18 68.04(18) . . . . ?
O1 Cd1 O3 C18 -61.5(2) . . . . ?
O2 Cd1 O3 C18 -95.19(18) . . . . ?
O4 Cd1 O3 C18 -4.49(15) . . . . ?
C9 Cd1 O3 C18 -80.12(19) . . . . ?
O3 C18 O4 Cd1 -7.8(3) . . . . ?
C17 C18 O4 Cd1 168.2(3) . . . . ?
N3 Cd1 O4 C18 1.7(3) . . . . ?
N1 Cd1 O4 C18 -105.95(17) . . . . ?
O3 Cd1 O4 C18 4.54(16) . . . . ?
O1 Cd1 O4 C18 150.04(16) . . . . ?
O2 Cd1 O4 C18 95.89(17) . . . . ?
C9 Cd1 O4 C18 123.00(18) . . . . ?
